data_4074569
loop_
_publ_author_name
'Wi\'sniewska, Dorota'
'Janas, Zofia'
'Sobota, Piotr'
'Jerzykiewicz, Lucjan B.'

_publ_section_title
;
 Dimethyl Group IV Metal Complexes of the OSO-Type Ligand Bearing
 AlMe2Moieties
;
_journal_issue 26
_journal_name_full Organometallics
_journal_page_first 6166
_journal_paper_doi 10.1021/om0608051
_journal_volume 25
_journal_year 2006
_chemical_formula_moiety 'C62 H98 Al2 Hf O4 S2, C H2 Cl2'
_chemical_formula_sum 'C63 H100 Al2 Cl2 Hf O4 S2'
_chemical_formula_weight 1288.90
_chemical_name_systematic
;
 ?
;
_space_group_IT_number 2
_symmetry_cell_setting triclinic
_symmetry_Int_Tables_number 2
_symmetry_space_group_name_Hall '-P 1'
_symmetry_space_group_name_H-M 'P -1'
_atom_sites_solution_hydrogens geom
_atom_sites_solution_primary direct
_atom_sites_solution_secondary difmap
_audit_creation_method SHELXTL
_cell_angle_alpha 74.06(9)
_cell_angle_beta 86.71(9)
_cell_angle_gamma 62.80(9)
_cell_formula_units_Z 2
_cell_length_a 14.908(6)
_cell_length_b 15.667(6)
_cell_length_c 16.645(6)
_cell_measurement_reflns_used 5281
_cell_measurement_temperature 100(2)
_cell_measurement_theta_max 26
_cell_measurement_theta_min 3
_cell_volume 3314(4)
_computing_cell_refinement 'Kuma CCDKM4 software, version 1.166'
_computing_data_collection 'Kuma CCDKM4 software, version 1.166'
_computing_data_reduction 'Kuma CCDKM4 software, version 1.166'
_computing_molecular_graphics 'SHELXTL-NT V5.1, Bruker AXS 1999'
_computing_publication_material 'SHELXTL-NT V5.1, Bruker AXS 1999'
_computing_structure_refinement 'SHELXTL-NT V5.1, Bruker AXS 1999'
_computing_structure_solution 'SHELXTL-NT V5.1, Bruker AXS 1999'
_diffrn_ambient_temperature 100(2)
_diffrn_measured_fraction_theta_full 0.921
_diffrn_measured_fraction_theta_max 0.921
_diffrn_measurement_device_type 'Kuma CCD-KM4 automatic diffractometer'
_diffrn_measurement_method \w
_diffrn_radiation_monochromator graphite
_diffrn_radiation_source 'fine-focus sealed tube'
_diffrn_radiation_type MoK\a
_diffrn_radiation_wavelength 0.71073
_diffrn_reflns_av_R_equivalents 0.0718
_diffrn_reflns_av_sigmaI/netI 0.1364
_diffrn_reflns_limit_h_max 17
_diffrn_reflns_limit_h_min -16
_diffrn_reflns_limit_k_max 17
_diffrn_reflns_limit_k_min -16
_diffrn_reflns_limit_l_max 19
_diffrn_reflns_limit_l_min -19
_diffrn_reflns_number 16978
_diffrn_reflns_theta_full 25.00
_diffrn_reflns_theta_max 25.00
_diffrn_reflns_theta_min 2.88
_exptl_absorpt_coefficient_mu 1.786
_exptl_absorpt_correction_T_max 0.821
_exptl_absorpt_correction_T_min 0.654
_exptl_absorpt_correction_type analytical
_exptl_absorpt_process_details
;
Kuma CCDKM4 software, version 1.166
;
_exptl_crystal_colour colorless
_exptl_crystal_density_diffrn 1.292
_exptl_crystal_density_method 'not measured'
_exptl_crystal_description block
_exptl_crystal_F_000 1348
_exptl_crystal_size_max 0.323
_exptl_crystal_size_mid 0.209
_exptl_crystal_size_min 0.102
_refine_diff_density_max 3.101
_refine_diff_density_min -2.168
_refine_diff_density_rms 0.167
_refine_ls_extinction_method none
_refine_ls_goodness_of_fit_ref 1.027
_refine_ls_hydrogen_treatment constr
_refine_ls_matrix_type full
_refine_ls_number_parameters 691
_refine_ls_number_reflns 10745
_refine_ls_number_restraints 0
_refine_ls_restrained_S_all 1.027
_refine_ls_R_factor_all 0.1009
_refine_ls_R_factor_gt 0.0681
_refine_ls_shift/su_max 0.001
_refine_ls_shift/su_mean 0.000
_refine_ls_structure_factor_coef Fsqd
_refine_ls_weighting_details 'calc w=1/[\s^2^(Fo^2^)+(0.0739P)^2^+0.0000P] where P=(Fo^2^+2Fc^2^)/3'
_refine_ls_weighting_scheme calc
_refine_ls_wR_factor_gt 0.1466
_refine_ls_wR_factor_ref 0.1577
_reflns_number_gt 7825
_reflns_number_total 10745
_reflns_threshold_expression >2sigma(I)
_cod_data_source_file om0608051si20060905_035016.cif
_cod_data_source_block 4_zj81a
_cod_depositor_comments
;
The following automatic conversions were performed:

'_symmetry_cell_setting' value 'Triclinic' changed to 'triclinic'
according to /home/saulius/struct/CIF-dictionaries/cif_core.dic
dictionary named 'cif_core.dic' version 2.4.1 from 2010-06-29.

Automatic conversion script
Id: cif_fix_values 1715 2011-07-08 13:25:40Z adriana 
;
_cod_original_cell_volume 3314(2)
_cod_database_code 4074569

loop_
_symmetry_equiv_pos_as_xyz
'x, y, z'
'-x, -y, -z'

loop_
_atom_site_label
_atom_site_type_symbol
_atom_site_fract_x
_atom_site_fract_y
_atom_site_fract_z
_atom_site_U_iso_or_equiv
_atom_site_adp_type
_atom_site_occupancy
_atom_site_symmetry_multiplicity
_atom_site_calc_flag
_atom_site_refinement_flags
Hf Hf 0.61858(3) 0.16647(3) 0.72986(2) 0.01486(13) Uani 1 1 d .
S1 S 0.56286(16) 0.34005(17) 0.59697(13) 0.0153(5) Uani 1 1 d .
S2 S 0.57035(16) 0.06891(17) 0.87921(13) 0.0150(5) Uani 1 1 d .
Al1 Al 0.69469(19) -0.0036(2) 0.62962(16) 0.0165(6) Uani 1 1 d .
Al2 Al 0.85119(19) 0.1121(2) 0.78159(16) 0.0177(6) Uani 1 1 d .
O1 O 0.6332(4) 0.1322(4) 0.6022(3) 0.0157(13) Uani 1 1 d .
O2 O 0.7564(4) 0.1775(4) 0.6886(3) 0.0191(14) Uani 1 1 d .
O3 O 0.6895(4) 0.0065(4) 0.7403(3) 0.0177(14) Uani 1 1 d .
O4 O 0.7442(4) 0.1031(4) 0.8364(3) 0.0171(14) Uani 1 1 d .
C1 C 0.4603(7) 0.1953(6) 0.7006(5) 0.019(2) Uani 1 1 d .
H1A H 0.4463 0.2148 0.6409 0.029 Uiso 1 1 calc R
H1B H 0.4132 0.2480 0.7230 0.029 Uiso 1 1 calc R
H1C H 0.4538 0.1356 0.7252 0.029 Uiso 1 1 calc R
C2 C 0.5595(7) 0.2882(7) 0.7955(5) 0.020(2) Uani 1 1 d .
H2A H 0.5571 0.2599 0.8541 0.031 Uiso 1 1 calc R
H2B H 0.4928 0.3378 0.7715 0.031 Uiso 1 1 calc R
H2C H 0.6036 0.3187 0.7889 0.031 Uiso 1 1 calc R
C3 C 0.6049(7) -0.0590(7) 0.6147(5) 0.024(2) Uani 1 1 d .
H3A H 0.5358 -0.0090 0.6110 0.035 Uiso 1 1 calc R
H3B H 0.6167 -0.1156 0.6616 0.035 Uiso 1 1 calc R
H3C H 0.6182 -0.0795 0.5641 0.035 Uiso 1 1 calc R
C4 C 0.8299(6) -0.0540(7) 0.5923(6) 0.025(2) Uani 1 1 d .
H4A H 0.8260 -0.0350 0.5322 0.038 Uiso 1 1 calc R
H4B H 0.8641 -0.1256 0.6132 0.038 Uiso 1 1 calc R
H4C H 0.8666 -0.0266 0.6131 0.038 Uiso 1 1 calc R
C6 C 0.8890(8) 0.2062(8) 0.8058(6) 0.032(3) Uani 1 1 d .
H6A H 0.9607 0.1745 0.8195 0.048 Uiso 1 1 calc R
H6B H 0.8542 0.2278 0.8524 0.048 Uiso 1 1 calc R
H6C H 0.8707 0.2630 0.7576 0.048 Uiso 1 1 calc R
C5 C 0.9530(7) -0.0209(7) 0.7841(6) 0.030(2) Uani 1 1 d .
H5A H 1.0181 -0.0294 0.7999 0.045 Uiso 1 1 calc R
H5B H 0.9535 -0.0307 0.7295 0.045 Uiso 1 1 calc R
H5C H 0.9380 -0.0690 0.8241 0.045 Uiso 1 1 calc R
C10 C 0.5761(6) 0.1977(7) 0.5281(5) 0.016(2) Uani 1 1 d .
C11 C 0.5334(6) 0.2994(7) 0.5158(5) 0.016(2) Uani 1 1 d .
C12 C 0.4740(6) 0.3668(7) 0.4429(5) 0.019(2) Uani 1 1 d .
H12 H 0.4475 0.4351 0.4361 0.023 Uiso 1 1 calc R
C13 C 0.4540(6) 0.3338(7) 0.3805(5) 0.018(2) Uani 1 1 d .
C14 C 0.5015(7) 0.2303(7) 0.3917(5) 0.021(2) Uani 1 1 d .
H14 H 0.4928 0.2064 0.3489 0.025 Uiso 1 1 calc R
C15 C 0.5606(7) 0.1623(7) 0.4635(5) 0.020(2) Uani 1 1 d .
H15 H 0.5899 0.0940 0.4693 0.024 Uiso 1 1 calc R
C16 C 0.3846(7) 0.4056(7) 0.3005(5) 0.021(2) Uani 1 1 d .
C17 C 0.4438(8) 0.3869(8) 0.2238(5) 0.038(3) Uani 1 1 d .
H17A H 0.4003 0.4295 0.1738 0.056 Uiso 1 1 calc R
H17B H 0.4686 0.3183 0.2246 0.056 Uiso 1 1 calc R
H17C H 0.4998 0.4012 0.2248 0.056 Uiso 1 1 calc R
C18 C 0.3486(8) 0.5144(8) 0.2960(6) 0.040(3) Uani 1 1 d .
H18A H 0.3194 0.5268 0.3471 0.060 Uiso 1 1 calc R
H18B H 0.2986 0.5562 0.2497 0.060 Uiso 1 1 calc R
H18C H 0.4049 0.5291 0.2884 0.060 Uiso 1 1 calc R
C19 C 0.2945(7) 0.3828(8) 0.2910(6) 0.030(2) Uani 1 1 d .
H19A H 0.2609 0.4223 0.2356 0.036 Uiso 1 1 calc R
H19B H 0.3240 0.3133 0.2911 0.036 Uiso 1 1 calc R
C20 C 0.7694(6) 0.2373(7) 0.6150(5) 0.018(2) Uani 1 1 d .
C21 C 0.6865(6) 0.3208(7) 0.5689(5) 0.019(2) Uani 1 1 d .
C22 C 0.6996(7) 0.3854(7) 0.4963(5) 0.017(2) Uani 1 1 d .
H22 H 0.6430 0.4412 0.4658 0.020 Uiso 1 1 calc R
C23 C 0.7943(6) 0.3676(7) 0.4697(5) 0.017(2) Uani 1 1 d .
C24 C 0.8772(7) 0.2810(7) 0.5172(5) 0.023(2) Uani 1 1 d .
H24 H 0.9420 0.2666 0.5006 0.027 Uiso 1 1 calc R
C25 C 0.8652(7) 0.2169(7) 0.5876(5) 0.024(2) Uani 1 1 d .
H25 H 0.9216 0.1597 0.6169 0.029 Uiso 1 1 calc R
C26 C 0.8092(7) 0.4369(7) 0.3917(5) 0.022(2) Uani 1 1 d .
C27 C 0.7118(7) 0.5317(7) 0.3565(6) 0.033(3) Uani 1 1 d .
H27A H 0.6604 0.5146 0.3457 0.050 Uiso 1 1 calc R
H27B H 0.7234 0.5705 0.3052 0.050 Uiso 1 1 calc R
H27C H 0.6900 0.5701 0.3963 0.050 Uiso 1 1 calc R
C28 C 0.8846(7) 0.4688(8) 0.4186(6) 0.029(2) Uani 1 1 d .
H28A H 0.8561 0.5047 0.4596 0.044 Uiso 1 1 calc R
H28B H 0.8976 0.5109 0.3706 0.044 Uiso 1 1 calc R
H28C H 0.9468 0.4104 0.4424 0.044 Uiso 1 1 calc R
C29 C 0.8624(7) 0.3809(7) 0.3249(5) 0.022(2) Uani 1 1 d .
H29A H 0.8705 0.4295 0.2785 0.027 Uiso 1 1 calc R
H29B H 0.9299 0.3318 0.3496 0.027 Uiso 1 1 calc R
C30 C 0.7029(6) -0.0738(7) 0.8065(5) 0.018(2) Uani 1 1 d .
C31 C 0.6485(6) -0.0583(6) 0.8769(5) 0.0140(19) Uani 1 1 d .
C32 C 0.6605(6) -0.1383(7) 0.9445(5) 0.016(2) Uani 1 1 d .
H32 H 0.6219 -0.1264 0.9898 0.020 Uiso 1 1 calc R
C33 C 0.7277(6) -0.2343(7) 0.9464(5) 0.019(2) Uani 1 1 d .
C34 C 0.7789(7) -0.2492(7) 0.8730(6) 0.026(2) Uani 1 1 d .
H34 H 0.8213 -0.3140 0.8706 0.032 Uiso 1 1 calc R
C35 C 0.7676(7) -0.1712(7) 0.8062(5) 0.019(2) Uani 1 1 d .
H35 H 0.8038 -0.1834 0.7598 0.023 Uiso 1 1 calc R
C36 C 0.7470(7) -0.3253(7) 1.0211(6) 0.023(2) Uani 1 1 d .
C37 C 0.7192(8) -0.3967(8) 0.9927(6) 0.034(3) Uani 1 1 d .
H37A H 0.6500 -0.3614 0.9699 0.050 Uiso 1 1 calc R
H37B H 0.7277 -0.4520 1.0399 0.050 Uiso 1 1 calc R
H37C H 0.7625 -0.4210 0.9507 0.050 Uiso 1 1 calc R
C38 C 0.6804(8) -0.2955(8) 1.0934(6) 0.033(3) Uani 1 1 d .
H38A H 0.6881 -0.2437 1.1075 0.050 Uiso 1 1 calc R
H38B H 0.7010 -0.3527 1.1415 0.050 Uiso 1 1 calc R
H38C H 0.6108 -0.2717 1.0759 0.050 Uiso 1 1 calc R
C39 C 0.8622(7) -0.3844(7) 1.0515(6) 0.027(2) Uani 1 1 d .
H39A H 0.8714 -0.4458 1.0927 0.032 Uiso 1 1 calc R
H39B H 0.8978 -0.4037 1.0038 0.032 Uiso 1 1 calc R
C40 C 0.7336(6) 0.0840(7) 0.9210(5) 0.017(2) Uani 1 1 d .
C41 C 0.6512(6) 0.0721(6) 0.9527(5) 0.0138(19) Uani 1 1 d .
C42 C 0.6341(6) 0.0600(6) 1.0362(5) 0.0126(19) Uani 1 1 d .
H42 H 0.5761 0.0551 1.0545 0.015 Uiso 1 1 calc R
C43 C 0.7015(7) 0.0551(7) 1.0941(5) 0.021(2) Uani 1 1 d .
C44 C 0.7884(7) 0.0629(7) 1.0616(5) 0.025(2) Uani 1 1 d .
H44 H 0.8371 0.0570 1.0983 0.031 Uiso 1 1 calc R
C45 C 0.8029(7) 0.0793(7) 0.9767(5) 0.022(2) Uani 1 1 d .
H45 H 0.8591 0.0871 0.9570 0.027 Uiso 1 1 calc R
C46 C 0.6857(6) 0.0436(7) 1.1874(5) 0.018(2) Uani 1 1 d .
C47 C 0.7036(7) 0.1210(7) 1.2154(5) 0.026(2) Uani 1 1 d .
H47A H 0.7731 0.1072 1.2104 0.038 Uiso 1 1 calc R
H47B H 0.6882 0.1172 1.2727 0.038 Uiso 1 1 calc R
H47C H 0.6606 0.1869 1.1805 0.038 Uiso 1 1 calc R
C48 C 0.5752(7) 0.0639(8) 1.2018(6) 0.028(2) Uani 1 1 d .
H48A H 0.5300 0.1255 1.1625 0.042 Uiso 1 1 calc R
H48B H 0.5614 0.0688 1.2579 0.042 Uiso 1 1 calc R
H48C H 0.5655 0.0101 1.1940 0.042 Uiso 1 1 calc R
C49 C 0.7607(7) -0.0671(7) 1.2330(5) 0.023(2) Uani 1 1 d .
H49A H 0.8227 -0.0827 1.2048 0.027 Uiso 1 1 calc R
H49B H 0.7327 -0.1079 1.2214 0.027 Uiso 1 1 calc R
C110 C 0.2105(7) 0.3991(8) 0.3532(6) 0.031(3) Uani 1 1 d .
C111 C 0.1503(8) 0.3514(10) 0.3278(8) 0.053(4) Uani 1 1 d .
H11G H 0.1951 0.2828 0.3307 0.079 Uiso 1 1 calc R
H11H H 0.1202 0.3869 0.2716 0.079 Uiso 1 1 calc R
H11I H 0.0982 0.3546 0.3653 0.079 Uiso 1 1 calc R
C112 C 0.2519(7) 0.3421(8) 0.4455(6) 0.030(2) Uani 1 1 d .
H11A H 0.1982 0.3378 0.4782 0.046 Uiso 1 1 calc R
H11B H 0.2791 0.3770 0.4671 0.046 Uiso 1 1 calc R
H11C H 0.3043 0.2759 0.4485 0.046 Uiso 1 1 calc R
C113 C 0.1370(8) 0.5088(8) 0.3471(6) 0.042(3) Uani 1 1 d .
H11D H 0.1164 0.5458 0.2893 0.063 Uiso 1 1 calc R
H11E H 0.1700 0.5368 0.3717 0.063 Uiso 1 1 calc R
H11F H 0.0786 0.5123 0.3765 0.063 Uiso 1 1 calc R
C210 C 0.8205(7) 0.3259(8) 0.2856(6) 0.028(2) Uani 1 1 d .
C211 C 0.8859(9) 0.2983(9) 0.2133(7) 0.048(3) Uani 1 1 d .
H21A H 0.8683 0.2571 0.1910 0.072 Uiso 1 1 calc R
H21B H 0.9560 0.2624 0.2336 0.072 Uiso 1 1 calc R
H21C H 0.8742 0.3581 0.1701 0.072 Uiso 1 1 calc R
C212 C 0.7116(9) 0.3892(10) 0.2495(8) 0.069(4) Uani 1 1 d .
H21D H 0.7013 0.4552 0.2194 0.104 Uiso 1 1 calc R
H21E H 0.6675 0.3931 0.2942 0.104 Uiso 1 1 calc R
H21F H 0.6971 0.3594 0.2121 0.104 Uiso 1 1 calc R
C213 C 0.8326(11) 0.2270(9) 0.3485(7) 0.056(4) Uani 1 1 d .
H21G H 0.7850 0.2419 0.3902 0.084 Uiso 1 1 calc R
H21H H 0.9001 0.1899 0.3752 0.084 Uiso 1 1 calc R
H21I H 0.8203 0.1881 0.3191 0.084 Uiso 1 1 calc R
C310 C 0.9198(7) -0.3427(8) 1.0895(6) 0.031(3) Uani 1 1 d .
C311 C 0.8996(10) -0.3472(11) 1.1813(7) 0.067(4) Uani 1 1 d .
H31D H 0.9428 -0.3284 1.2049 0.101 Uiso 1 1 calc R
H31E H 0.9131 -0.4140 1.2119 0.101 Uiso 1 1 calc R
H31F H 0.8301 -0.3020 1.1847 0.101 Uiso 1 1 calc R
C312 C 0.8969(10) -0.2357(9) 1.0421(8) 0.065(4) Uani 1 1 d .
H31A H 0.9113 -0.2321 0.9847 0.098 Uiso 1 1 calc R
H31B H 0.9383 -0.2161 1.0672 0.098 Uiso 1 1 calc R
H31C H 0.8268 -0.1916 1.0446 0.098 Uiso 1 1 calc R
C313 C 1.0313(8) -0.4103(9) 1.0888(7) 0.052(3) Uani 1 1 d .
H31G H 1.0472 -0.4122 1.0324 0.078 Uiso 1 1 calc R
H31H H 1.0477 -0.4765 1.1232 0.078 Uiso 1 1 calc R
H31I H 1.0698 -0.3852 1.1103 0.078 Uiso 1 1 calc R
C410 C 0.7929(7) -0.1067(7) 1.3295(5) 0.025(2) Uani 1 1 d .
C411 C 0.8543(8) -0.2227(8) 1.3507(6) 0.041(3) Uani 1 1 d .
H41G H 0.8743 -0.2502 1.4097 0.061 Uiso 1 1 calc R
H41H H 0.9134 -0.2404 1.3198 0.061 Uiso 1 1 calc R
H41I H 0.8129 -0.2492 1.3358 0.061 Uiso 1 1 calc R
C412 C 0.7047(7) -0.0846(8) 1.3836(5) 0.028(2) Uani 1 1 d .
H41A H 0.7291 -0.1200 1.4411 0.042 Uiso 1 1 calc R
H41B H 0.6596 -0.1058 1.3664 0.042 Uiso 1 1 calc R
H41C H 0.6692 -0.0141 1.3775 0.042 Uiso 1 1 calc R
C413 C 0.8611(7) -0.0686(9) 1.3548(6) 0.037(3) Uani 1 1 d .
H41D H 0.8239 0.0024 1.3460 0.055 Uiso 1 1 calc R
H41E H 0.9182 -0.0834 1.3215 0.055 Uiso 1 1 calc R
H41F H 0.8843 -0.1006 1.4130 0.055 Uiso 1 1 calc R
Cl1 Cl 0.5550(3) 0.3659(3) 0.0439(3) 0.1148(19) Uani 1 1 d .
Cl2 Cl 0.7422(3) 0.3575(4) -0.0167(3) 0.0993(15) Uani 1 1 d .
C7 C 0.6359(10) 0.3469(10) -0.0340(8) 0.059(4) Uani 1 1 d .
H7A H 0.6000 0.3950 -0.0865 0.089 Uiso 1 1 calc R
H7B H 0.6563 0.2807 -0.0398 0.089 Uiso 1 1 calc R

loop_
_atom_site_aniso_label
_atom_site_aniso_U_11
_atom_site_aniso_U_22
_atom_site_aniso_U_33
_atom_site_aniso_U_23
_atom_site_aniso_U_13
_atom_site_aniso_U_12
Hf 0.0193(2) 0.0196(2) 0.00964(19) -0.00538(15) 0.00021(13) -0.01142(16)
S1 0.0159(11) 0.0177(13) 0.0141(11) -0.0054(10) 0.0007(9) -0.0087(10)
S2 0.0182(12) 0.0175(13) 0.0130(11) -0.0052(10) 0.0005(9) -0.0105(10)
Al1 0.0189(14) 0.0191(16) 0.0139(14) -0.0066(12) 0.0003(11) -0.0096(12)
Al2 0.0170(14) 0.0239(17) 0.0127(14) -0.0028(12) -0.0005(11) -0.0107(12)
O1 0.022(3) 0.013(3) 0.010(3) 0.000(3) -0.003(2) -0.007(3)
O2 0.027(3) 0.028(4) 0.005(3) -0.003(3) 0.007(2) -0.016(3)
O3 0.025(3) 0.019(4) 0.009(3) -0.002(3) 0.001(3) -0.010(3)
O4 0.017(3) 0.031(4) 0.008(3) -0.008(3) 0.002(2) -0.014(3)
C1 0.034(6) 0.008(5) 0.015(5) -0.003(4) 0.004(4) -0.009(4)
C2 0.028(5) 0.041(7) 0.007(4) -0.009(4) 0.002(4) -0.027(5)
C3 0.033(6) 0.028(6) 0.015(5) -0.005(4) 0.004(4) -0.019(5)
C4 0.018(5) 0.029(6) 0.029(6) -0.012(5) 0.000(4) -0.009(4)
C6 0.039(6) 0.049(7) 0.012(5) -0.005(5) 0.004(4) -0.026(6)
C5 0.031(6) 0.033(7) 0.029(6) -0.004(5) 0.000(4) -0.020(5)
C10 0.017(5) 0.029(6) 0.006(4) -0.002(4) -0.005(3) -0.016(4)
C11 0.021(5) 0.019(6) 0.016(5) -0.007(4) -0.002(4) -0.012(4)
C12 0.022(5) 0.016(5) 0.020(5) -0.001(4) -0.004(4) -0.011(4)
C13 0.024(5) 0.025(6) 0.009(4) 0.000(4) -0.002(4) -0.018(5)
C14 0.034(6) 0.031(6) 0.007(4) -0.007(4) -0.004(4) -0.021(5)
C15 0.024(5) 0.027(6) 0.013(5) -0.006(4) 0.000(4) -0.013(4)
C16 0.036(6) 0.022(6) 0.007(4) 0.000(4) -0.003(4) -0.016(5)
C17 0.044(7) 0.054(8) 0.011(5) 0.000(5) -0.007(4) -0.023(6)
C18 0.055(7) 0.050(8) 0.019(6) 0.000(5) -0.013(5) -0.032(6)
C19 0.036(6) 0.031(6) 0.024(5) -0.004(5) -0.009(4) -0.018(5)
C20 0.013(5) 0.023(6) 0.020(5) -0.013(4) 0.000(4) -0.007(4)
C21 0.019(5) 0.016(5) 0.024(5) -0.013(4) 0.000(4) -0.006(4)
C22 0.024(5) 0.015(5) 0.012(5) -0.008(4) -0.002(4) -0.007(4)
C23 0.021(5) 0.021(6) 0.017(5) -0.011(4) 0.003(4) -0.012(4)
C24 0.018(5) 0.043(7) 0.015(5) -0.014(5) 0.009(4) -0.018(5)
C25 0.018(5) 0.035(6) 0.018(5) -0.007(5) -0.002(4) -0.011(5)
C26 0.027(5) 0.028(6) 0.014(5) -0.007(4) 0.007(4) -0.015(5)
C27 0.040(6) 0.029(6) 0.028(6) -0.002(5) 0.005(5) -0.016(5)
C28 0.028(6) 0.046(7) 0.022(5) -0.008(5) 0.008(4) -0.026(5)
C29 0.023(5) 0.027(6) 0.013(5) -0.005(4) 0.002(4) -0.009(5)
C30 0.019(5) 0.024(6) 0.017(5) -0.007(4) 0.002(4) -0.014(4)
C31 0.018(5) 0.016(5) 0.012(4) -0.002(4) 0.001(4) -0.012(4)
C32 0.018(5) 0.020(6) 0.013(5) -0.009(4) 0.002(4) -0.008(4)
C33 0.019(5) 0.021(6) 0.022(5) -0.009(4) -0.004(4) -0.011(4)
C34 0.038(6) 0.014(6) 0.027(6) -0.015(5) 0.003(4) -0.007(5)
C35 0.026(5) 0.015(5) 0.009(4) -0.005(4) 0.001(4) -0.003(4)
C36 0.036(6) 0.019(6) 0.021(5) -0.009(4) 0.006(4) -0.016(5)
C37 0.045(7) 0.032(7) 0.033(6) -0.005(5) 0.003(5) -0.027(6)
C38 0.049(7) 0.028(6) 0.026(6) -0.009(5) 0.016(5) -0.022(5)
C39 0.036(6) 0.030(6) 0.014(5) -0.004(4) -0.002(4) -0.015(5)
C40 0.019(5) 0.027(6) 0.010(4) -0.005(4) 0.004(4) -0.015(4)
C41 0.028(5) 0.009(5) 0.012(4) -0.007(4) 0.002(4) -0.013(4)
C42 0.014(4) 0.016(5) 0.011(4) -0.003(4) 0.005(3) -0.010(4)
C43 0.023(5) 0.029(6) 0.014(5) -0.005(4) -0.002(4) -0.014(5)
C44 0.025(5) 0.046(7) 0.011(5) -0.005(5) -0.002(4) -0.023(5)
C45 0.020(5) 0.031(6) 0.018(5) -0.002(4) -0.004(4) -0.016(4)
C46 0.017(5) 0.016(5) 0.016(5) -0.008(4) -0.002(4) -0.002(4)
C47 0.036(6) 0.037(7) 0.011(5) -0.008(4) 0.001(4) -0.022(5)
C48 0.032(6) 0.038(7) 0.016(5) -0.013(5) 0.006(4) -0.015(5)
C49 0.030(5) 0.037(7) 0.011(5) -0.014(4) 0.007(4) -0.020(5)
C110 0.028(6) 0.039(7) 0.024(5) -0.011(5) 0.000(4) -0.011(5)
C111 0.035(7) 0.076(10) 0.075(9) -0.056(8) 0.016(6) -0.031(7)
C112 0.027(6) 0.036(7) 0.029(6) -0.009(5) 0.011(4) -0.016(5)
C113 0.052(7) 0.043(8) 0.030(6) -0.016(5) -0.010(5) -0.016(6)
C210 0.036(6) 0.036(7) 0.022(5) -0.018(5) 0.009(4) -0.020(5)
C211 0.077(9) 0.046(8) 0.034(7) -0.030(6) 0.019(6) -0.030(7)
C212 0.069(9) 0.068(10) 0.071(9) -0.045(8) -0.034(7) -0.014(8)
C213 0.114(11) 0.063(10) 0.037(7) -0.030(7) 0.016(7) -0.071(9)
C310 0.033(6) 0.028(6) 0.028(6) -0.012(5) -0.006(4) -0.007(5)
C311 0.067(9) 0.101(12) 0.047(8) -0.052(8) 0.003(7) -0.032(8)
C312 0.078(10) 0.052(9) 0.070(9) 0.010(7) -0.044(8) -0.042(8)
C313 0.045(7) 0.059(9) 0.049(8) -0.029(7) -0.008(6) -0.012(6)
C410 0.021(5) 0.031(6) 0.018(5) -0.012(4) 0.002(4) -0.004(4)
C411 0.053(7) 0.040(7) 0.012(5) -0.004(5) 0.002(5) -0.009(6)
C412 0.028(6) 0.040(7) 0.018(5) -0.004(5) 0.000(4) -0.020(5)
C413 0.028(6) 0.069(9) 0.019(5) -0.007(5) -0.002(4) -0.029(6)
Cl1 0.071(3) 0.094(3) 0.101(3) 0.029(3) 0.027(2) -0.008(2)
Cl2 0.081(3) 0.115(4) 0.151(4) -0.074(3) 0.025(3) -0.067(3)
C7 0.074(9) 0.068(10) 0.048(8) -0.029(7) -0.007(7) -0.036(8)

loop_
_atom_type_symbol
_atom_type_description
_atom_type_scat_dispersion_real
_atom_type_scat_dispersion_imag
_atom_type_scat_source
C C 0.0033 0.0016 'International Tables Vol C Tables 4.2.6.8 and 6.1.1.4'
H H 0.0000 0.0000 'International Tables Vol C Tables 4.2.6.8 and 6.1.1.4'
O O 0.0106 0.0060 'International Tables Vol C Tables 4.2.6.8 and 6.1.1.4'
Al Al 0.0645 0.0514 'International Tables Vol C Tables 4.2.6.8 and 6.1.1.4'
S S 0.1246 0.1234 'International Tables Vol C Tables 4.2.6.8 and 6.1.1.4'
Cl Cl 0.1484 0.1585 'International Tables Vol C Tables 4.2.6.8 and 6.1.1.4'
Hf Hf -0.5830 6.1852 'International Tables Vol C Tables 4.2.6.8 and 6.1.1.4'

loop_
_geom_angle_atom_site_label_1
_geom_angle_atom_site_label_2
_geom_angle_atom_site_label_3
_geom_angle
O3 Hf O2 92.3(2)
O3 Hf C1 95.7(3)
O2 Hf C1 150.0(3)
O3 Hf C2 148.0(3)
O2 Hf C2 97.5(3)
C1 Hf C2 90.8(3)
O3 Hf O1 66.6(2)
O2 Hf O1 77.9(2)
C1 Hf O1 78.9(3)
C2 Hf O1 145.3(3)
O3 Hf O4 78.5(2)
O2 Hf O4 65.8(2)
C1 Hf O4 144.2(3)
C2 Hf O4 78.0(3)
O1 Hf O4 127.9(2)
O3 Hf S2 71.35(18)
O2 Hf S2 133.58(17)
C1 Hf S2 76.2(2)
C2 Hf S2 80.0(2)
O1 Hf S2 127.97(15)
O4 Hf S2 68.41(16)
O3 Hf S1 134.68(16)
O2 Hf S1 71.74(19)
C1 Hf S1 82.2(2)
C2 Hf S1 77.2(2)
O1 Hf S1 68.67(16)
O4 Hf S1 126.72(17)
S2 Hf S1 148.19(8)
O3 Hf Al1 33.78(15)
O2 Hf Al1 83.72(18)
C1 Hf Al1 87.0(2)
C2 Hf Al1 177.5(2)
O1 Hf Al1 32.78(16)
O4 Hf Al1 104.51(18)
S2 Hf Al1 100.78(9)
S1 Hf Al1 101.18(8)
O3 Hf Al2 81.81(19)
O2 Hf Al2 33.06(15)
C1 Hf Al2 176.5(2)
C2 Hf Al2 90.0(2)
O1 Hf Al2 102.20(17)
O4 Hf Al2 32.94(15)
S2 Hf Al2 100.60(12)
S1 Hf Al2 101.26(13)
Al1 Hf Al2 92.22(11)
C21 S1 C11 97.2(4)
C21 S1 Hf 98.2(3)
C11 S1 Hf 99.4(3)
C41 S2 C31 97.2(4)
C41 S2 Hf 100.2(3)
C31 S2 Hf 98.9(3)
O1 Al1 O3 83.6(3)
O1 Al1 C4 110.6(4)
O3 Al1 C4 113.6(4)
O1 Al1 C3 113.7(4)
O3 Al1 C3 108.1(3)
C4 Al1 C3 121.1(4)
O1 Al1 Hf 43.38(18)
O3 Al1 Hf 40.2(2)
C4 Al1 Hf 119.9(3)
C3 Al1 Hf 118.9(3)
O4 Al2 O2 82.9(3)
O4 Al2 C5 108.4(4)
O2 Al2 C5 115.1(4)
O4 Al2 C6 115.0(4)
O2 Al2 C6 109.2(4)
C5 Al2 C6 120.4(4)
O4 Al2 Hf 43.33(18)
O2 Al2 Hf 39.85(18)
C5 Al2 Hf 115.9(3)
C6 Al2 Hf 123.7(3)
C10 O1 Al1 126.7(5)
C10 O1 Hf 125.7(5)
Al1 O1 Hf 103.8(3)
C20 O2 Al2 122.9(5)
C20 O2 Hf 128.8(5)
Al2 O2 Hf 107.1(3)
C30 O3 Al1 120.4(5)
C30 O3 Hf 131.1(5)
Al1 O3 Hf 106.0(3)
C40 O4 Al2 127.8(5)
C40 O4 Hf 127.2(5)
Al2 O4 Hf 103.7(3)
Hf C1 H1A 109.5
Hf C1 H1B 109.5
H1A C1 H1B 109.5
Hf C1 H1C 109.5
H1A C1 H1C 109.5
H1B C1 H1C 109.5
Hf C2 H2A 109.5
Hf C2 H2B 109.5
H2A C2 H2B 109.5
Hf C2 H2C 109.5
H2A C2 H2C 109.5
H2B C2 H2C 109.5
Al1 C3 H3A 109.5
Al1 C3 H3B 109.5
H3A C3 H3B 109.5
Al1 C3 H3C 109.5
H3A C3 H3C 109.5
H3B C3 H3C 109.5
Al1 C4 H4A 109.5
Al1 C4 H4B 109.5
H4A C4 H4B 109.5
Al1 C4 H4C 109.5
H4A C4 H4C 109.5
H4B C4 H4C 109.5
Al2 C6 H6A 109.5
Al2 C6 H6B 109.5
H6A C6 H6B 109.5
Al2 C6 H6C 109.5
H6A C6 H6C 109.5
H6B C6 H6C 109.5
Al2 C5 H5A 109.5
Al2 C5 H5B 109.5
H5A C5 H5B 109.5
Al2 C5 H5C 109.5
H5A C5 H5C 109.5
H5B C5 H5C 109.5
C11 C10 O1 120.5(7)
C11 C10 C15 118.3(8)
O1 C10 C15 121.2(8)
C10 C11 C12 121.8(8)
C10 C11 S1 116.3(6)
C12 C11 S1 121.9(7)
C13 C12 C11 120.9(8)
C13 C12 H12 119.5
C11 C12 H12 119.5
C12 C13 C14 117.0(8)
C12 C13 C16 122.8(8)
C14 C13 C16 120.2(8)
C15 C14 C13 122.8(8)
C15 C14 H14 118.6
C13 C14 H14 118.6
C14 C15 C10 119.1(9)
C14 C15 H15 120.4
C10 C15 H15 120.4
C18 C16 C17 106.9(8)
C18 C16 C13 112.3(7)
C17 C16 C13 109.1(7)
C18 C16 C19 112.0(8)
C17 C16 C19 104.9(8)
C13 C16 C19 111.1(7)
C16 C17 H17A 109.5
C16 C17 H17B 109.5
H17A C17 H17B 109.5
C16 C17 H17C 109.5
H17A C17 H17C 109.5
H17B C17 H17C 109.5
C16 C18 H18A 109.5
C16 C18 H18B 109.5
H18A C18 H18B 109.5
C16 C18 H18C 109.5
H18A C18 H18C 109.5
H18B C18 H18C 109.5
C110 C19 C16 122.2(8)
C110 C19 H19A 106.8
C16 C19 H19A 106.8
C110 C19 H19B 106.8
C16 C19 H19B 106.8
H19A C19 H19B 106.6
C21 C20 O2 119.9(8)
C21 C20 C25 118.8(8)
O2 C20 C25 121.3(8)
C20 C21 C22 120.3(8)
C20 C21 S1 119.0(7)
C22 C21 S1 120.5(7)
C23 C22 C21 121.6(8)
C23 C22 H22 119.2
C21 C22 H22 119.2
C22 C23 C24 116.9(8)
C22 C23 C26 122.0(8)
C24 C23 C26 121.2(8)
C25 C24 C23 122.0(8)
C25 C24 H24 119.0
C23 C24 H24 119.0
C24 C25 C20 120.4(9)
C24 C25 H25 119.8
C20 C25 H25 119.8
C27 C26 C23 112.3(8)
C27 C26 C28 107.1(8)
C23 C26 C28 107.1(7)
C27 C26 C29 113.1(8)
C23 C26 C29 111.7(8)
C28 C26 C29 105.0(7)
C26 C27 H27A 109.5
C26 C27 H27B 109.5
H27A C27 H27B 109.5
C26 C27 H27C 109.5
H27A C27 H27C 109.5
H27B C27 H27C 109.5
C26 C28 H28A 109.5
C26 C28 H28B 109.5
H28A C28 H28B 109.5
C26 C28 H28C 109.5
H28A C28 H28C 109.5
H28B C28 H28C 109.5
C210 C29 C26 124.1(8)
C210 C29 H29A 106.3
C26 C29 H29A 106.3
C210 C29 H29B 106.3
C26 C29 H29B 106.3
H29A C29 H29B 106.4
O3 C30 C35 122.4(8)
O3 C30 C31 119.6(8)
C35 C30 C31 118.1(8)
C32 C31 C30 120.6(8)
C32 C31 S2 121.6(6)
C30 C31 S2 117.7(6)
C33 C32 C31 121.7(8)
C33 C32 H32 119.2
C31 C32 H32 119.2
C32 C33 C34 116.9(8)
C32 C33 C36 123.8(8)
C34 C33 C36 119.2(8)
C35 C34 C33 121.7(9)
C35 C34 H34 119.1
C33 C34 H34 119.1
C34 C35 C30 120.8(8)
C34 C35 H35 119.6
C30 C35 H35 119.6
C33 C36 C37 109.1(8)
C33 C36 C38 112.0(8)
C37 C36 C38 106.8(8)
C33 C36 C39 110.0(7)
C37 C36 C39 107.1(8)
C38 C36 C39 111.6(8)
C36 C37 H37A 109.5
C36 C37 H37B 109.5
H37A C37 H37B 109.5
C36 C37 H37C 109.5
H37A C37 H37C 109.5
H37B C37 H37C 109.5
C36 C38 H38A 109.5
C36 C38 H38B 109.5
H38A C38 H38B 109.5
C36 C38 H38C 109.5
H38A C38 H38C 109.5
H38B C38 H38C 109.5
C310 C39 C36 124.3(8)
C310 C39 H39A 106.3
C36 C39 H39A 106.3
C310 C39 H39B 106.3
C36 C39 H39B 106.3
H39A C39 H39B 106.4
O4 C40 C41 120.3(7)
O4 C40 C45 121.6(8)
C41 C40 C45 118.2(8)
C42 C41 C40 122.0(8)
C42 C41 S2 122.0(6)
C40 C41 S2 116.0(6)
C41 C42 C43 121.6(8)
C41 C42 H42 119.2
C43 C42 H42 119.2
C42 C43 C44 116.0(8)
C42 C43 C46 124.1(8)
C44 C43 C46 120.0(7)
C45 C44 C43 121.9(8)
C45 C44 H44 119.0
C43 C44 H44 119.0
C44 C45 C40 120.2(8)
C44 C45 H45 119.9
C40 C45 H45 119.9
C43 C46 C47 109.8(7)
C43 C46 C48 109.2(7)
C47 C46 C48 108.0(7)
C43 C46 C49 105.4(7)
C47 C46 C49 113.8(7)
C48 C46 C49 110.6(7)
C46 C47 H47A 109.5
C46 C47 H47B 109.5
H47A C47 H47B 109.5
C46 C47 H47C 109.5
H47A C47 H47C 109.5
H47B C47 H47C 109.5
C46 C48 H48A 109.5
C46 C48 H48B 109.5
H48A C48 H48B 109.5
C46 C48 H48C 109.5
H48A C48 H48C 109.5
H48B C48 H48C 109.5
C46 C49 C410 123.8(8)
C46 C49 H49A 106.4
C410 C49 H49A 106.4
C46 C49 H49B 106.4
C410 C49 H49B 106.4
H49A C49 H49B 106.5
C113 C110 C111 108.1(8)
C113 C110 C112 109.4(8)
C111 C110 C112 106.7(9)
C113 C110 C19 115.3(9)
C111 C110 C19 103.3(8)
C112 C110 C19 113.4(8)
C110 C111 H11G 109.5
C110 C111 H11H 109.5
H11G C111 H11H 109.5
C110 C111 H11I 109.5
H11G C111 H11I 109.5
H11H C111 H11I 109.5
C110 C112 H11A 109.5
C110 C112 H11B 109.5
H11A C112 H11B 109.5
C110 C112 H11C 109.5
H11A C112 H11C 109.5
H11B C112 H11C 109.5
C110 C113 H11D 109.5
C110 C113 H11E 109.5
H11D C113 H11E 109.5
C110 C113 H11F 109.5
H11D C113 H11F 109.5
H11E C113 H11F 109.5
C212 C210 C211 107.6(9)
C212 C210 C213 109.7(10)
C211 C210 C213 107.3(9)
C212 C210 C29 114.0(9)
C211 C210 C29 106.1(8)
C213 C210 C29 111.8(8)
C210 C211 H21A 109.5
C210 C211 H21B 109.5
H21A C211 H21B 109.5
C210 C211 H21C 109.5
H21A C211 H21C 109.5
H21B C211 H21C 109.5
C210 C212 H21D 109.5
C210 C212 H21E 109.5
H21D C212 H21E 109.5
C210 C212 H21F 109.5
H21D C212 H21F 109.5
H21E C212 H21F 109.5
C210 C213 H21G 109.5
C210 C213 H21H 109.5
H21G C213 H21H 109.5
C210 C213 H21I 109.5
H21G C213 H21I 109.5
H21H C213 H21I 109.5
C313 C310 C312 108.8(10)
C313 C310 C311 106.4(9)
C312 C310 C311 108.5(10)
C313 C310 C39 107.1(9)
C312 C310 C39 114.1(8)
C311 C310 C39 111.7(9)
C310 C311 H31D 109.5
C310 C311 H31E 109.5
H31D C311 H31E 109.5
C310 C311 H31F 109.5
H31D C311 H31F 109.5
H31E C311 H31F 109.5
C310 C312 H31A 109.5
C310 C312 H31B 109.5
H31A C312 H31B 109.5
C310 C312 H31C 109.5
H31A C312 H31C 109.5
H31B C312 H31C 109.5
C310 C313 H31G 109.5
C310 C313 H31H 109.5
H31G C313 H31H 109.5
C310 C313 H31I 109.5
H31G C313 H31I 109.5
H31H C313 H31I 109.5
C412 C410 C413 108.9(8)
C412 C410 C411 106.6(8)
C413 C410 C411 107.5(8)
C412 C410 C49 113.7(7)
C413 C410 C49 113.1(8)
C411 C410 C49 106.8(7)
C410 C411 H41G 109.5
C410 C411 H41H 109.5
H41G C411 H41H 109.5
C410 C411 H41I 109.5
H41G C411 H41I 109.5
H41H C411 H41I 109.5
C410 C412 H41A 109.5
C410 C412 H41B 109.5
H41A C412 H41B 109.5
C410 C412 H41C 109.5
H41A C412 H41C 109.5
H41B C412 H41C 109.5
C410 C413 H41D 109.5
C410 C413 H41E 109.5
H41D C413 H41E 109.5
C410 C413 H41F 109.5
H41D C413 H41F 109.5
H41E C413 H41F 109.5
Cl1 C7 Cl2 113.8(7)
Cl1 C7 H7A 108.8
Cl2 C7 H7A 108.8
Cl1 C7 H7B 108.8
Cl2 C7 H7B 108.8
H7A C7 H7B 107.7

loop_
_geom_bond_atom_site_label_1
_geom_bond_atom_site_label_2
_geom_bond_distance
Hf O3 2.189(6)
Hf O2 2.196(6)
Hf C1 2.246(9)
Hf C2 2.260(9)
Hf O1 2.306(6)
Hf O4 2.314(6)
Hf S2 2.783(3)
Hf S1 2.796(4)
Hf Al1 3.260(4)
Hf Al2 3.276(3)
S1 C21 1.783(9)
S1 C11 1.795(8)
S2 C41 1.791(8)
S2 C31 1.801(9)
Al1 O1 1.818(7)
Al1 O3 1.886(6)
Al1 C4 1.934(9)
Al1 C3 1.956(9)
Al2 O4 1.834(6)
Al2 O2 1.870(7)
Al2 C5 1.928(10)
Al2 C6 1.941(10)
O1 C10 1.387(9)
O2 C20 1.387(10)
O3 C30 1.367(10)
O4 C40 1.373(9)
C1 H1A 0.9600
C1 H1B 0.9600
C1 H1C 0.9600
C2 H2A 0.9600
C2 H2B 0.9600
C2 H2C 0.9600
C3 H3A 0.9600
C3 H3B 0.9600
C3 H3C 0.9600
C4 H4A 0.9600
C4 H4B 0.9600
C4 H4C 0.9600
C6 H6A 0.9600
C6 H6B 0.9600
C6 H6C 0.9600
C5 H5A 0.9600
C5 H5B 0.9600
C5 H5C 0.9600
C10 C11 1.377(12)
C10 C15 1.410(11)
C11 C12 1.391(12)
C12 C13 1.382(11)
C12 H12 0.9300
C13 C14 1.402(12)
C13 C16 1.543(12)
C14 C15 1.380(12)
C14 H14 0.9300
C15 H15 0.9300
C16 C18 1.516(14)
C16 C17 1.528(13)
C16 C19 1.565(12)
C17 H17A 0.9600
C17 H17B 0.9600
C17 H17C 0.9600
C18 H18A 0.9600
C18 H18B 0.9600
C18 H18C 0.9600
C19 C110 1.553(13)
C19 H19A 0.9700
C19 H19B 0.9700
C20 C21 1.380(12)
C20 C25 1.393(12)
C21 C22 1.416(12)
C22 C23 1.379(11)
C22 H22 0.9300
C23 C24 1.408(13)
C23 C26 1.526(12)
C24 C25 1.382(12)
C24 H24 0.9300
C25 H25 0.9300
C26 C27 1.518(13)
C26 C28 1.552(12)
C26 C29 1.559(12)
C27 H27A 0.9600
C27 H27B 0.9600
C27 H27C 0.9600
C28 H28A 0.9600
C28 H28B 0.9600
C28 H28C 0.9600
C29 C210 1.552(12)
C29 H29A 0.9700
C29 H29B 0.9700
C30 C35 1.385(12)
C30 C31 1.398(12)
C31 C32 1.383(12)
C32 C33 1.367(12)
C32 H32 0.9300
C33 C34 1.420(12)
C33 C36 1.534(13)
C34 C35 1.357(12)
C34 H34 0.9300
C35 H35 0.9300
C36 C37 1.543(13)
C36 C38 1.549(12)
C36 C39 1.565(13)
C37 H37A 0.9600
C37 H37B 0.9600
C37 H37C 0.9600
C38 H38A 0.9600
C38 H38B 0.9600
C38 H38C 0.9600
C39 C310 1.539(13)
C39 H39A 0.9700
C39 H39B 0.9700
C40 C41 1.379(11)
C40 C45 1.391(11)
C41 C42 1.376(11)
C42 C43 1.394(11)
C42 H42 0.9300
C43 C44 1.420(12)
C43 C46 1.531(12)
C44 C45 1.387(12)
C44 H44 0.9300
C45 H45 0.9300
C46 C47 1.542(12)
C46 C48 1.547(12)
C46 C49 1.560(12)
C47 H47A 0.9600
C47 H47B 0.9600
C47 H47C 0.9600
C48 H48A 0.9600
C48 H48B 0.9600
C48 H48C 0.9600
C49 C410 1.570(12)
C49 H49A 0.9700
C49 H49B 0.9700
C110 C113 1.536(14)
C110 C111 1.540(14)
C110 C112 1.546(13)
C111 H11G 0.9600
C111 H11H 0.9600
C111 H11I 0.9600
C112 H11A 0.9600
C112 H11B 0.9600
C112 H11C 0.9600
C113 H11D 0.9600
C113 H11E 0.9600
C113 H11F 0.9600
C210 C212 1.514(15)
C210 C211 1.533(13)
C210 C213 1.551(14)
C211 H21A 0.9600
C211 H21B 0.9600
C211 H21C 0.9600
C212 H21D 0.9600
C212 H21E 0.9600
C212 H21F 0.9600
C213 H21G 0.9600
C213 H21H 0.9600
C213 H21I 0.9600
C310 C313 1.510(14)
C310 C312 1.527(14)
C310 C311 1.528(14)
C311 H31D 0.9600
C311 H31E 0.9600
C311 H31F 0.9600
C312 H31A 0.9600
C312 H31B 0.9600
C312 H31C 0.9600
C313 H31G 0.9600
C313 H31H 0.9600
C313 H31I 0.9600
C410 C412 1.510(12)
C410 C413 1.520(13)
C410 C411 1.559(13)
C411 H41G 0.9600
C411 H41H 0.9600
C411 H41I 0.9600
C412 H41A 0.9600
C412 H41B 0.9600
C412 H41C 0.9600
C413 H41D 0.9600
C413 H41E 0.9600
C413 H41F 0.9600
Cl1 C7 1.712(13)
Cl2 C7 1.716(12)
C7 H7A 0.9700
C7 H7B 0.9700

loop_
_geom_torsion_atom_site_label_1
_geom_torsion_atom_site_label_2
_geom_torsion_atom_site_label_3
_geom_torsion_atom_site_label_4
_geom_torsion
O3 Hf S1 C21 -67.4(4)
O2 Hf S1 C21 7.1(3)
C1 Hf S1 C21 -157.8(4)
C2 Hf S1 C21 109.6(4)
O1 Hf S1 C21 -76.7(3)
O4 Hf S1 C21 45.4(3)
S2 Hf S1 C21 154.8(3)
Al1 Hf S1 C21 -72.4(3)
Al2 Hf S1 C21 22.2(3)
O3 Hf S1 C11 31.3(4)
O2 Hf S1 C11 105.8(3)
C1 Hf S1 C11 -59.0(4)
C2 Hf S1 C11 -151.7(4)
O1 Hf S1 C11 22.0(3)
O4 Hf S1 C11 144.1(3)
S2 Hf S1 C11 -106.5(3)
Al1 Hf S1 C11 26.3(3)
Al2 Hf S1 C11 120.9(3)
O3 Hf S2 C41 105.4(3)
O2 Hf S2 C41 30.6(4)
C1 Hf S2 C41 -153.6(4)
C2 Hf S2 C41 -60.3(4)
O1 Hf S2 C41 142.6(3)
O4 Hf S2 C41 20.7(3)
S1 Hf S2 C41 -104.9(3)
Al1 Hf S2 C41 122.2(3)
Al2 Hf S2 C41 27.9(3)
O3 Hf S2 C31 6.3(3)
O2 Hf S2 C31 -68.4(4)
C1 Hf S2 C31 107.3(4)
C2 Hf S2 C31 -159.3(3)
O1 Hf S2 C31 43.6(3)
O4 Hf S2 C31 -78.3(3)
S1 Hf S2 C31 156.1(3)
Al1 Hf S2 C31 23.2(3)
Al2 Hf S2 C31 -71.2(3)
O3 Hf Al1 O1 179.0(4)
O2 Hf Al1 O1 -77.3(3)
O4 Hf Al1 O1 -140.3(3)
S2 Hf Al1 O1 149.5(3)
S1 Hf Al1 O1 -7.4(3)
Al2 Hf Al1 O1 -109.3(3)
O2 Hf Al1 O3 103.7(3)
O1 Hf Al1 O3 -179.0(4)
O4 Hf Al1 O3 40.7(3)
S2 Hf Al1 O3 -29.5(3)
S1 Hf Al1 O3 173.6(3)
Al2 Hf Al1 O3 71.7(3)
O3 Hf Al1 C4 -92.0(5)
O2 Hf Al1 C4 11.7(4)
O1 Hf Al1 C4 89.0(4)
O4 Hf Al1 C4 -51.2(4)
S2 Hf Al1 C4 -121.5(4)
S1 Hf Al1 C4 81.6(4)
Al2 Hf Al1 C4 -20.3(3)
O3 Hf Al1 C3 84.1(4)
O2 Hf Al1 C3 -172.2(4)
O1 Hf Al1 C3 -94.9(4)
O4 Hf Al1 C3 124.8(4)
S2 Hf Al1 C3 54.6(3)
S1 Hf Al1 C3 -102.3(3)
Al2 Hf Al1 C3 155.8(3)
O3 Hf Al2 O4 -81.4(3)
O2 Hf Al2 O4 171.4(4)
O1 Hf Al2 O4 -145.2(3)
S2 Hf Al2 O4 -12.3(3)
S1 Hf Al2 O4 144.5(3)
Al1 Hf Al2 O4 -113.7(3)
O3 Hf Al2 O2 107.1(3)
O1 Hf Al2 O2 43.4(3)
O4 Hf Al2 O2 -171.4(4)
S2 Hf Al2 O2 176.3(3)
S1 Hf Al2 O2 -26.9(3)
Al1 Hf Al2 O2 74.9(3)
O3 Hf Al2 C5 8.3(4)
O2 Hf Al2 C5 -98.8(5)
C2 Hf Al2 C5 157.3(4)
O1 Hf Al2 C5 -55.4(4)
O4 Hf Al2 C5 89.7(4)
S2 Hf Al2 C5 77.5(4)
S1 Hf Al2 C5 -125.8(3)
Al1 Hf Al2 C5 -23.9(3)
O3 Hf Al2 C6 -173.4(4)
O2 Hf Al2 C6 79.5(5)
O1 Hf Al2 C6 122.9(4)
O4 Hf Al2 C6 -91.9(5)
S2 Hf Al2 C6 -104.2(4)
S1 Hf Al2 C6 52.6(4)
Al1 Hf Al2 C6 154.4(3)
O3 Al1 O1 C10 -158.2(6)
C4 Al1 O1 C10 88.9(7)
C3 Al1 O1 C10 -51.2(7)
Hf Al1 O1 C10 -158.9(7)
O3 Al1 O1 Hf 0.6(2)
C4 Al1 O1 Hf -112.2(4)
C3 Al1 O1 Hf 107.6(4)
O3 Hf O1 C10 158.6(6)
O2 Hf O1 C10 -103.5(6)
C1 Hf O1 C10 57.3(6)
C2 Hf O1 C10 -17.8(8)
O4 Hf O1 C10 -149.2(5)
S2 Hf O1 C10 119.9(5)
S1 Hf O1 C10 -28.6(5)
Al1 Hf O1 C10 159.2(7)
Al2 Hf O1 C10 -126.1(6)
O3 Hf O1 Al1 -0.6(2)
O2 Hf O1 Al1 97.3(3)
C1 Hf O1 Al1 -101.9(3)
C2 Hf O1 Al1 -177.0(4)
O4 Hf O1 Al1 51.6(4)
S2 Hf O1 Al1 -39.3(3)
S1 Hf O1 Al1 172.2(3)
Al2 Hf O1 Al1 74.8(3)
O4 Al2 O2 C20 162.4(7)
C5 Al2 O2 C20 -90.6(7)
C6 Al2 O2 C20 48.3(7)
Hf Al2 O2 C20 168.3(8)
O4 Al2 O2 Hf -5.9(3)
C5 Al2 O2 Hf 101.1(4)
C6 Al2 O2 Hf -120.0(4)
O3 Hf O2 C20 121.4(7)
C1 Hf O2 C20 15.9(10)
C2 Hf O2 C20 -89.1(7)
O1 Hf O2 C20 56.0(7)
O4 Hf O2 C20 -162.3(7)
S2 Hf O2 C20 -172.4(6)
S1 Hf O2 C20 -15.3(6)
Al1 Hf O2 C20 88.7(7)
Al2 Hf O2 C20 -167.4(8)
O3 Hf O2 Al2 -71.2(3)
C1 Hf O2 Al2 -176.7(5)
C2 Hf O2 Al2 78.3(4)
O1 Hf O2 Al2 -136.6(3)
O4 Hf O2 Al2 5.1(2)
S2 Hf O2 Al2 -5.0(4)
S1 Hf O2 Al2 152.1(3)
Al1 Hf O2 Al2 -103.9(3)
O1 Al1 O3 C30 163.3(6)
C4 Al1 O3 C30 -86.9(7)
C3 Al1 O3 C30 50.4(7)
Hf Al1 O3 C30 164.0(7)
O1 Al1 O3 Hf -0.7(3)
C4 Al1 O3 Hf 109.1(4)
C3 Al1 O3 Hf -113.6(4)
O2 Hf O3 C30 123.2(7)
C1 Hf O3 C30 -85.7(7)
C2 Hf O3 C30 15.1(9)
O1 Hf O3 C30 -161.0(7)
O4 Hf O3 C30 58.5(6)
S2 Hf O3 C30 -12.4(6)
S1 Hf O3 C30 -170.5(6)
Al1 Hf O3 C30 -161.6(8)
Al2 Hf O3 C30 91.8(7)
O2 Hf O3 Al1 -75.1(3)
C1 Hf O3 Al1 75.9(3)
C2 Hf O3 Al1 176.7(4)
O1 Hf O3 Al1 0.6(2)
O4 Hf O3 Al1 -139.9(3)
S2 Hf O3 Al1 149.3(3)
S1 Hf O3 Al1 -8.8(4)
Al2 Hf O3 Al1 -106.6(3)
O2 Al2 O4 C40 -161.9(7)
C5 Al2 O4 C40 84.0(8)
C6 Al2 O4 C40 -54.0(8)
Hf Al2 O4 C40 -167.4(8)
O2 Al2 O4 Hf 5.5(3)
C5 Al2 O4 Hf -108.6(4)
C6 Al2 O4 Hf 113.4(4)
O3 Hf O4 C40 -99.8(7)
O2 Hf O4 C40 162.4(7)
C1 Hf O4 C40 -16.1(9)
C2 Hf O4 C40 58.4(7)
O1 Hf O4 C40 -147.5(6)
S2 Hf O4 C40 -25.5(6)
S1 Hf O4 C40 122.2(6)
Al1 Hf O4 C40 -121.5(6)
Al2 Hf O4 C40 167.5(8)
O3 Hf O4 Al2 92.7(3)
O2 Hf O4 Al2 -5.1(2)
C1 Hf O4 Al2 176.4(4)
C2 Hf O4 Al2 -109.1(3)
O1 Hf O4 Al2 45.0(4)
S2 Hf O4 Al2 167.0(3)
S1 Hf O4 Al2 -45.3(3)
Al1 Hf O4 Al2 71.0(3)
Al1 O1 C10 C11 179.8(6)
Hf O1 C10 C11 25.3(10)
Al1 O1 C10 C15 -0.5(11)
Hf O1 C10 C15 -155.0(6)
O1 C10 C11 C12 -178.6(7)
C15 C10 C11 C12 1.7(13)
O1 C10 C11 S1 3.8(11)
C15 C10 C11 S1 -175.8(6)
C21 S1 C11 C10 78.0(7)
Hf S1 C11 C10 -21.6(7)
C21 S1 C11 C12 -99.6(8)
Hf S1 C11 C12 160.8(7)
C10 C11 C12 C13 1.3(13)
S1 C11 C12 C13 178.7(7)
C11 C12 C13 C14 -4.1(13)
C11 C12 C13 C16 177.1(8)
C12 C13 C14 C15 4.2(13)
C16 C13 C14 C15 -177.0(8)
C13 C14 C15 C10 -1.3(13)
C11 C10 C15 C14 -1.7(12)
O1 C10 C15 C14 178.6(7)
C12 C13 C16 C18 4.3(12)
C14 C13 C16 C18 -174.4(8)
C12 C13 C16 C17 122.6(10)
C14 C13 C16 C17 -56.1(11)
C12 C13 C16 C19 -122.2(9)
C14 C13 C16 C19 59.1(11)
C18 C16 C19 C110 -60.3(11)
C17 C16 C19 C110 -175.9(9)
C13 C16 C19 C110 66.3(11)
Al2 O2 C20 C21 -145.6(7)
Hf O2 C20 C21 20.0(11)
Al2 O2 C20 C25 32.2(11)
Hf O2 C20 C25 -162.2(6)
O2 C20 C21 C22 176.3(8)
C25 C20 C21 C22 -1.5(13)
O2 C20 C21 S1 -9.0(11)
C25 C20 C21 S1 173.2(7)
C11 S1 C21 C20 -102.3(7)
Hf S1 C21 C20 -1.7(7)
C11 S1 C21 C22 72.4(8)
Hf S1 C21 C22 173.0(7)
C20 C21 C22 C23 -0.3(13)
S1 C21 C22 C23 -174.9(6)
C21 C22 C23 C24 1.2(12)
C21 C22 C23 C26 -179.8(8)
C22 C23 C24 C25 -0.5(13)
C26 C23 C24 C25 -179.4(8)
C23 C24 C25 C20 -1.3(14)
C21 C20 C25 C24 2.2(13)
O2 C20 C25 C24 -175.6(8)
C22 C23 C26 C27 8.1(12)
C24 C23 C26 C27 -172.9(8)
C22 C23 C26 C28 125.5(9)
C24 C23 C26 C28 -55.6(11)
C22 C23 C26 C29 -120.1(9)
C24 C23 C26 C29 58.8(11)
C27 C26 C29 C210 -69.7(12)
C23 C26 C29 C210 58.1(11)
C28 C26 C29 C210 173.8(8)
Al1 O3 C30 C35 34.1(10)
Hf O3 C30 C35 -166.5(6)
Al1 O3 C30 C31 -144.7(6)
Hf O3 C30 C31 14.7(11)
O3 C30 C31 C32 179.8(7)
C35 C30 C31 C32 0.9(12)
O3 C30 C31 S2 -4.7(11)
C35 C30 C31 S2 176.4(6)
C41 S2 C31 C32 70.8(7)
Hf S2 C31 C32 172.3(6)
C41 S2 C31 C30 -104.7(7)
Hf S2 C31 C30 -3.2(7)
C30 C31 C32 C33 2.2(13)
S2 C31 C32 C33 -173.2(6)
C31 C32 C33 C34 -4.9(12)
C31 C32 C33 C36 177.5(8)
C32 C33 C34 C35 4.8(13)
C36 C33 C34 C35 -177.5(8)
C33 C34 C35 C30 -1.9(14)
O3 C30 C35 C34 -179.8(8)
C31 C30 C35 C34 -1.0(13)
C32 C33 C36 C37 118.8(9)
C34 C33 C36 C37 -58.7(11)
C32 C33 C36 C38 0.8(12)
C34 C33 C36 C38 -176.8(8)
C32 C33 C36 C39 -123.9(9)
C34 C33 C36 C39 58.5(11)
C33 C36 C39 C310 64.9(11)
C37 C36 C39 C310 -176.6(9)
C38 C36 C39 C310 -60.1(12)
Al2 O4 C40 C41 -175.0(6)
Hf O4 C40 C41 20.4(12)
Al2 O4 C40 C45 7.1(13)
Hf O4 C40 C45 -157.5(7)
O4 C40 C41 C42 -175.3(8)
C45 C40 C41 C42 2.7(13)
O4 C40 C41 S2 6.9(11)
C45 C40 C41 S2 -175.2(7)
C31 S2 C41 C42 -99.5(8)
Hf S2 C41 C42 160.1(7)
C31 S2 C41 C40 78.4(7)
Hf S2 C41 C40 -22.1(7)
C40 C41 C42 C43 -2.6(14)
S2 C41 C42 C43 175.1(7)
C41 C42 C43 C44 -0.2(13)
C41 C42 C43 C46 178.9(8)
C42 C43 C44 C45 2.9(14)
C46 C43 C44 C45 -176.2(9)
C43 C44 C45 C40 -2.9(15)
O4 C40 C45 C44 178.0(9)
C41 C40 C45 C44 0.0(14)
C42 C43 C46 C47 -131.7(9)
C44 C43 C46 C47 47.4(11)
C42 C43 C46 C48 -13.5(12)
C44 C43 C46 C48 165.6(8)
C42 C43 C46 C49 105.3(10)
C44 C43 C46 C49 -75.6(10)
C43 C46 C49 C410 163.2(8)
C47 C46 C49 C410 42.8(12)
C48 C46 C49 C410 -78.9(10)
C16 C19 C110 C113 71.2(11)
C16 C19 C110 C111 -171.1(9)
C16 C19 C110 C112 -55.9(12)
C26 C29 C210 C212 52.0(13)
C26 C29 C210 C211 170.3(9)
C26 C29 C210 C213 -73.0(12)
C36 C39 C310 C313 -165.2(9)
C36 C39 C310 C312 -44.8(14)
C36 C39 C310 C311 78.7(12)
C46 C49 C410 C412 54.1(12)
C46 C49 C410 C413 -70.6(11)
C46 C49 C410 C411 171.4(8)
